data_7247797
loop_
_publ_author_name
'Yang, Yuan-Yu'
'Xue, Jian-Hua'
'Yang, Dong-Dong'
'Zhang, Li-Yang'
'Ma, Qi'
'Zhao, Xuan'

_publ_section_title
;
 Effects of solvents and metal ions on the synthesis, structural diversity
 and magnetic properties of the
 5&#x2032;-nitro-[1,1&#x2032;:3&#x2032;,1&#x2032;&#x2032;-terphenyl]-3,3&#x2032;&#x2032;,5,5&#x2032;&#x2032;-tetracarboxylic
 acid ligand and a highly sensitive sensor for Fe3+
;
_journal_issue 2
_journal_name_full CrystEngComm
_journal_page_first 170
_journal_page_last 179
_journal_paper_doi 10.1039/D3CE01076G
_journal_volume 26
_journal_year 2024
_chemical_formula_sum 'C32 H27 N3 O15 Zn2'
_chemical_formula_weight 824.30
_space_group_crystal_system monoclinic
_space_group_IT_number 15
_space_group_name_Hall '-C 2yc'
_space_group_name_H-M_alt 'C 1 2/c 1'
_atom_sites_solution_hydrogens mixed
_audit_creation_method SHELXL-2014/7
_audit_update_record
;
2020-07-25 deposited with the CCDC.	2023-11-27 downloaded from the CCDC.
;
_cell_angle_alpha 90
_cell_angle_beta 113.608(7)
_cell_angle_gamma 90
_cell_formula_units_Z 4
_cell_length_a 18.995(4)
_cell_length_b 11.667(3)
_cell_length_c 16.273(3)
_cell_measurement_reflns_used 5655
_cell_measurement_temperature 297(2)
_cell_measurement_theta_max 27.70
_cell_measurement_theta_min 2.80
_cell_volume 3304.5(13)
_computing_cell_refinement 'Bruker SAINT'
_computing_data_collection 'Bruker APEX2'
_computing_data_reduction 'Bruker SAINT'
_computing_molecular_graphics 'Bruker SHELXTL'
_computing_publication_material 'Bruker SHELXTL'
_computing_structure_refinement 'SHELXL-2014 (Sheldrick 2014)'
_computing_structure_solution 'SHELXS-97 (Sheldrick 2008)'
_diffrn_ambient_temperature 297(2)
_diffrn_measured_fraction_theta_full 0.998
_diffrn_measured_fraction_theta_max 0.991
_diffrn_measurement_device_type 'Bruker APEX-II CCD'
_diffrn_measurement_method '\f and \w scans'
_diffrn_radiation_type MoK\a
_diffrn_radiation_wavelength 0.71073
_diffrn_reflns_av_R_equivalents 0.0478
_diffrn_reflns_av_unetI/netI 0.0436
_diffrn_reflns_Laue_measured_fraction_full 0.998
_diffrn_reflns_Laue_measured_fraction_max 0.991
_diffrn_reflns_limit_h_max 25
_diffrn_reflns_limit_h_min -24
_diffrn_reflns_limit_k_max 15
_diffrn_reflns_limit_k_min -14
_diffrn_reflns_limit_l_max 21
_diffrn_reflns_limit_l_min -21
_diffrn_reflns_number 18212
_diffrn_reflns_point_group_measured_fraction_full 0.998
_diffrn_reflns_point_group_measured_fraction_max 0.991
_diffrn_reflns_theta_full 25.242
_diffrn_reflns_theta_max 28.417
_diffrn_reflns_theta_min 2.797
_exptl_absorpt_coefficient_mu 1.531
_exptl_absorpt_correction_type multi-scan
_exptl_absorpt_process_details SADABS
_exptl_crystal_colour colourless
_exptl_crystal_density_diffrn 1.657
_exptl_crystal_description block
_exptl_crystal_F_000 1680
_exptl_crystal_size_max 0.1
_exptl_crystal_size_mid 0.1
_exptl_crystal_size_min 0.1
_exptl_transmission_factor_max 0.7457
_exptl_transmission_factor_min 0.6532
_refine_diff_density_max 2.168
_refine_diff_density_min -0.646
_refine_diff_density_rms 0.113
_refine_ls_extinction_method none
_refine_ls_goodness_of_fit_ref 0.988
_refine_ls_hydrogen_treatment mixed
_refine_ls_matrix_type full
_refine_ls_number_parameters 244
_refine_ls_number_reflns 4114
_refine_ls_number_restraints 9
_refine_ls_restrained_S_all 0.987
_refine_ls_R_factor_all 0.0868
_refine_ls_R_factor_gt 0.0567
_refine_ls_shift/su_max 0.001
_refine_ls_shift/su_mean 0.000
_refine_ls_structure_factor_coef Fsqd
_refine_ls_weighting_details 'w=1/[\s^2^(Fo^2^)+(0.0655P)^2^+22.2209P] where P=(Fo^2^+2Fc^2^)/3'
_refine_ls_weighting_scheme calc
_refine_ls_wR_factor_gt 0.1479
_refine_ls_wR_factor_ref 0.1633
_reflns_Friedel_coverage 0.000
_reflns_number_gt 2923
_reflns_number_total 4114
_reflns_threshold_expression 'I > 2\s(I)'
_cod_data_source_file d3ce01076g2.cif
_cod_data_source_block complex4
_cod_depositor_comments 'Adding full bibliography for 7247796--7247799.cif.'
_cod_original_cell_volume 3304.4(12)
_cod_original_sg_symbol_H-M 'C 2/c'
_cod_database_code 7247797
_shelx_shelxl_version_number 2014/7
_shelx_space_group_comment
;
The symmetry employed for this shelxl refinement is uniquely defined
by the following loop, which should always be used as a source of
symmetry information in preference to the above space-group names.
They are only intended as comments.
;

loop_
_space_group_symop_operation_xyz
'x, y, z'
'-x, y, -z+1/2'
'x+1/2, y+1/2, z'
'-x+1/2, y+1/2, -z+1/2'
'-x, -y, -z'
'x, -y, z-1/2'
'-x+1/2, -y+1/2, -z'
'x+1/2, -y+1/2, z-1/2'

loop_
_atom_site_label
_atom_site_type_symbol
_atom_site_fract_x
_atom_site_fract_y
_atom_site_fract_z
_atom_site_U_iso_or_equiv
_atom_site_adp_type
_atom_site_occupancy
_atom_site_site_symmetry_order
_atom_site_calc_flag
_atom_site_refinement_flags_posn
_atom_site_refinement_flags_adp
_atom_site_refinement_flags_occupancy
_atom_site_disorder_assembly
_atom_site_disorder_group
Zn1 Zn 0.22928(3) 0.32439(5) 0.65267(3) 0.04243(19) Uani 1 1 d . . . . .
C1 C 0.3050(2) 0.2507(3) 0.8409(3) 0.0337(9) Uani 1 1 d . . . . .
C2 C 0.3236(2) 0.2854(3) 0.9367(2) 0.0269(8) Uani 1 1 d . . . . .
C3 C 0.2880(2) 0.3811(3) 0.9531(2) 0.0293(8) Uani 1 1 d . . . . .
H3 H 0.2520 0.4212 0.9053 0.035 Uiso 1 1 calc R U . . .
C4 C 0.3058(2) 0.4175(3) 1.0403(2) 0.0288(8) Uani 1 1 d . . . . .
C5 C 0.3602(2) 0.3568(3) 1.1109(2) 0.0300(8) Uani 1 1 d . . . . .
H5 H 0.3732 0.3820 1.1694 0.036 Uiso 1 1 calc R U . . .
C6 C 0.3954(2) 0.2593(3) 1.0959(2) 0.0264(8) Uani 1 1 d . . . . .
C7 C 0.3765(2) 0.2245(3) 1.0076(2) 0.0285(8) Uani 1 1 d . . . . .
H7 H 0.3996 0.1597 0.9962 0.034 Uiso 1 1 calc R U . . .
C8 C 0.2666(3) 0.5187(4) 1.0592(3) 0.0370(9) Uani 1 1 d . . . . .
C9 C 0.4501(2) 0.1934(3) 1.1736(2) 0.0286(8) Uani 1 1 d . . . . .
C10 C 0.4514(2) 0.0743(3) 1.1735(3) 0.0311(8) Uani 1 1 d . . . . .
H10 H 0.4202 0.0332 1.1231 0.037 Uiso 1 1 calc R U . . .
C11 C 0.5000 0.0187(5) 1.2500 0.0319(12) Uani 1 2 d S T P . .
C12 C 0.5000 0.2511(5) 1.2500 0.0299(11) Uani 1 2 d S T P . .
H12 H 0.5000 0.3308 1.2500 0.036 Uiso 1 2 calc R U P . .
C13 C 0.1375(3) 0.1201(5) 0.6427(3) 0.0522(13) Uani 1 1 d . . . . .
H13 H 0.1713 0.1148 0.7026 0.063 Uiso 1 1 calc R U . . .
C14 C 0.0813(3) 0.0390(4) 0.6090(3) 0.0501(13) Uani 1 1 d . . . . .
H14 H 0.0771 -0.0190 0.6459 0.060 Uiso 1 1 calc R U . . .
C15 C 0.0305(2) 0.0436(3) 0.5196(3) 0.0309(8) Uani 1 1 d . . . . .
C16 C 0.0414(3) 0.1306(5) 0.4693(3) 0.0677(19) Uani 1 1 d . . . . .
H16 H 0.0095 0.1369 0.4088 0.081 Uiso 1 1 calc R U . . .
C17 C 0.0997(3) 0.2086(5) 0.5086(3) 0.0671(18) Uani 1 1 d . . . . .
H17 H 0.1063 0.2660 0.4727 0.081 Uiso 1 1 calc R U . . .
N1 N 0.5000 -0.1074(4) 1.2500 0.0415(13) Uani 1 2 d S T P . .
N2 N 0.1463(2) 0.2067(3) 0.5936(2) 0.0373(8) Uani 1 1 d . . . . .
O1 O 0.3370(3) 0.1672(3) 0.8246(2) 0.0633(11) Uani 1 1 d . . . . .
O2 O 0.25558(19) 0.3123(3) 0.78215(18) 0.0456(8) Uani 1 1 d . . . . .
O3 O 0.2167(2) 0.5728(3) 0.9984(2) 0.0542(9) Uani 1 1 d . . . . .
O4 O 0.2874(2) 0.5431(3) 1.1420(2) 0.0561(10) Uani 1 1 d . . . . .
O5 O 0.5142(3) -0.1561(3) 1.3203(3) 0.0682(12) Uani 1 1 d . . . . .
O6 O 0.3163(2) 0.2056(4) 0.6529(2) 0.0589(10) Uani 1 1 d D . . . .
H6A H 0.2963 0.1550 0.6158 0.088 Uiso 1 1 d DR U . . .
H6B H 0.332(4) 0.175(2) 0.7026(6) 0.088 Uiso 1 1 d D U . . .
O7 O 0.1323(2) 0.4416(3) 0.6429(3) 0.0664(11) Uani 1 1 d . . . . .
H7A H 0.1380 0.4938 0.6124 0.100 Uiso 1 1 d R U . . .
H7B H 0.1407 0.4680 0.6928 0.100 Uiso 1 1 d R U . . .
O8 O 0.0415(5) 0.9109(8) 0.7649(6) 0.082(3) Uani 0.5 1 d . U P . .
H8A H 0.0868 0.9051 0.7991 0.123 Uiso 0.5 1 d R U P . .
H8B H 0.0175 0.8628 0.7800 0.123 Uiso 0.5 1 d R U P . .

loop_
_atom_site_aniso_label
_atom_site_aniso_U_11
_atom_site_aniso_U_22
_atom_site_aniso_U_33
_atom_site_aniso_U_23
_atom_site_aniso_U_13
_atom_site_aniso_U_12
Zn1 0.0506(3) 0.0457(3) 0.0234(3) -0.0010(2) 0.0069(2) -0.0222(2)
C1 0.042(2) 0.030(2) 0.0233(18) 0.0007(15) 0.0075(16) -0.0063(17)
C2 0.0285(19) 0.0303(18) 0.0181(16) 0.0010(14) 0.0052(14) -0.0035(15)
C3 0.0285(19) 0.031(2) 0.0229(18) 0.0052(15) 0.0048(14) 0.0007(15)
C4 0.0263(18) 0.033(2) 0.0248(18) 0.0026(15) 0.0080(14) 0.0019(15)
C5 0.0302(19) 0.037(2) 0.0191(17) -0.0016(15) 0.0065(14) -0.0013(16)
C6 0.0259(18) 0.0270(18) 0.0206(16) 0.0019(14) 0.0032(13) -0.0016(14)
C7 0.032(2) 0.0272(19) 0.0221(17) -0.0014(14) 0.0062(15) 0.0002(15)
C8 0.041(2) 0.037(2) 0.035(2) 0.0010(18) 0.0170(18) 0.0068(19)
C9 0.0277(19) 0.033(2) 0.0192(16) 0.0019(14) 0.0034(14) 0.0013(15)
C10 0.0284(19) 0.033(2) 0.0243(18) -0.0024(15) 0.0025(15) -0.0025(16)
C11 0.030(3) 0.027(3) 0.029(3) 0.000 0.002(2) 0.000
C12 0.032(3) 0.027(3) 0.022(2) 0.000 0.002(2) 0.000
C13 0.060(3) 0.060(3) 0.027(2) 0.000(2) 0.007(2) -0.026(3)
C14 0.060(3) 0.052(3) 0.031(2) 0.003(2) 0.012(2) -0.026(2)
C15 0.031(2) 0.031(2) 0.0298(19) -0.0020(16) 0.0114(16) -0.0046(16)
C16 0.069(4) 0.074(4) 0.034(2) 0.020(2) -0.008(2) -0.040(3)
C17 0.074(4) 0.066(4) 0.038(3) 0.018(2) -0.002(2) -0.039(3)
N1 0.035(3) 0.030(3) 0.044(3) 0.000 0.000(2) 0.000
N2 0.0389(19) 0.0378(19) 0.0326(18) -0.0028(15) 0.0117(15) -0.0122(16)
O1 0.102(3) 0.049(2) 0.0310(17) 0.0007(15) 0.0189(19) 0.026(2)
O2 0.0548(19) 0.055(2) 0.0201(13) 0.0046(13) 0.0078(13) 0.0085(16)
O3 0.062(2) 0.053(2) 0.0469(19) 0.0154(16) 0.0201(17) 0.0292(18)
O4 0.061(2) 0.058(2) 0.0425(19) -0.0089(16) 0.0137(16) 0.0261(18)
O5 0.085(3) 0.038(2) 0.060(2) 0.0172(17) 0.006(2) 0.0004(19)
O6 0.062(2) 0.072(3) 0.044(2) -0.0117(18) 0.0219(18) -0.009(2)
O7 0.067(3) 0.048(2) 0.083(3) -0.003(2) 0.030(2) -0.0042(19)
O8 0.105(7) 0.066(5) 0.056(5) 0.010(4) 0.012(5) -0.017(5)

loop_
_atom_type_symbol
_atom_type_description
_atom_type_scat_dispersion_real
_atom_type_scat_dispersion_imag
_atom_type_scat_source
C C 0.0033 0.0016 'International Tables Vol C Tables 4.2.6.8 and 6.1.1.4'
H H 0.0000 0.0000 'International Tables Vol C Tables 4.2.6.8 and 6.1.1.4'
N N 0.0061 0.0033 'International Tables Vol C Tables 4.2.6.8 and 6.1.1.4'
O O 0.0106 0.0060 'International Tables Vol C Tables 4.2.6.8 and 6.1.1.4'
Zn Zn 0.2839 1.4301 'International Tables Vol C Tables 4.2.6.8 and 6.1.1.4'

loop_
_geom_angle_atom_site_label_1
_geom_angle_atom_site_label_2
_geom_angle_atom_site_label_3
_geom_angle
_geom_angle_site_symmetry_1
_geom_angle_site_symmetry_3
_geom_angle_publ_flag
O4 Zn1 O2 104.06(15) 6_565 . ?
O4 Zn1 N2 149.22(15) 6_565 . ?
O2 Zn1 N2 106.04(15) . . ?
O4 Zn1 O6 92.81(17) 6_565 . ?
O2 Zn1 O6 94.96(14) . . ?
N2 Zn1 O6 90.86(15) . . ?
O4 Zn1 O7 89.34(16) 6_565 . ?
O2 Zn1 O7 88.22(15) . . ?
N2 Zn1 O7 85.34(15) . . ?
O6 Zn1 O7 175.61(15) . . ?
O1 C1 O2 124.6(4) . . ?
O1 C1 C2 120.2(4) . . ?
O2 C1 C2 115.2(4) . . ?
C7 C2 C3 120.0(3) . . ?
C7 C2 C1 121.1(4) . . ?
C3 C2 C1 118.9(3) . . ?
C2 C3 C4 120.4(3) . . ?
C3 C4 C5 119.0(4) . . ?
C3 C4 C8 121.1(3) . . ?
C5 C4 C8 119.9(4) . . ?
C6 C5 C4 121.5(4) . . ?
C5 C6 C7 118.4(3) . . ?
C5 C6 C9 119.7(3) . . ?
C7 C6 C9 121.9(3) . . ?
C2 C7 C6 120.8(4) . . ?
O3 C8 O4 123.2(4) . . ?
O3 C8 C4 121.7(4) . . ?
O4 C8 C4 115.2(4) . . ?
C12 C9 C10 118.5(4) . . ?
C12 C9 C6 120.0(4) . . ?
C10 C9 C6 121.4(3) . . ?
C11 C10 C9 118.3(4) . . ?
C10 C11 C10 123.9(5) . 2_657 ?
C10 C11 N1 118.0(3) . . ?
C10 C11 N1 118.0(3) 2_657 . ?
C9 C12 C9 122.4(5) 2_657 . ?
N2 C13 C14 123.2(4) . . ?
C13 C14 C15 119.8(4) . . ?
C16 C15 C14 116.5(4) . . ?
C16 C15 C15 122.0(5) . 5_556 ?
C14 C15 C15 121.4(5) . 5_556 ?
C15 C16 C17 119.9(4) . . ?
N2 C17 C16 123.8(5) . . ?
O5 N1 O5 123.9(6) . 2_657 ?
O5 N1 C11 118.0(3) . . ?
O5 N1 C11 118.0(3) 2_657 . ?
C17 N2 C13 116.7(4) . . ?
C17 N2 Zn1 124.0(3) . . ?
C13 N2 Zn1 119.3(3) . . ?
C1 O2 Zn1 130.2(3) . . ?
C8 O4 Zn1 108.9(3) . 6_566 ?

loop_
_geom_bond_atom_site_label_1
_geom_bond_atom_site_label_2
_geom_bond_distance
_geom_bond_site_symmetry_2
_geom_bond_publ_flag
Zn1 O4 1.948(3) 6_565 ?
Zn1 O2 1.966(3) . ?
Zn1 N2 2.020(3) . ?
Zn1 O6 2.156(4) . ?
Zn1 O7 2.248(4) . ?
C1 O1 1.233(5) . ?
C1 O2 1.262(5) . ?
C1 C2 1.508(5) . ?
C2 C7 1.384(5) . ?
C2 C3 1.387(6) . ?
C3 C4 1.387(5) . ?
C4 C5 1.393(5) . ?
C4 C8 1.493(6) . ?
C5 C6 1.389(6) . ?
C6 C7 1.395(5) . ?
C6 C9 1.489(5) . ?
C8 O3 1.235(5) . ?
C8 O4 1.274(5) . ?
C9 C12 1.397(4) . ?
C9 C10 1.389(5) . ?
C10 C11 1.380(5) . ?
C11 C10 1.380(5) 2_657 ?
C11 N1 1.472(7) . ?
C12 C9 1.397(4) 2_657 ?
C13 N2 1.339(6) . ?
C13 C14 1.365(6) . ?
C14 C15 1.388(6) . ?
C15 C16 1.370(6) . ?
C15 C15 1.481(7) 5_556 ?
C16 C17 1.377(7) . ?
C17 N2 1.311(6) . ?
N1 O5 1.208(4) . ?
N1 O5 1.208(4) 2_657 ?
O4 Zn1 1.948(3) 6_566 ?
O8 O8 1.452(19) 2_556 ?
